data_2238301
loop_
_publ_author_name
'Yang, Rui'
'Wang, Guo-Hai'
'Liu, Xia-Li'
'Wang, Dong'
'Li, Xiang'

_publ_section_title
;
 <i>O</i>-Benzoylnaltrexone
;
_journal_coeditor_code ZS2258
_journal_issue 7
_journal_name_full 'Acta Crystallographica Section E'
_journal_page_first o1107
_journal_paper_doi 10.1107/S1600536813016036
_journal_volume 69
_journal_year 2013
_chemical_formula_iupac 'C27 H27 N O5'
_chemical_formula_moiety 'C27 H27 N O5'
_chemical_formula_sum 'C27 H27 N O5'
_chemical_formula_weight 445.50
_chemical_name_systematic
;
17-Cyclopropylmethyl-14-hydroxy-6-oxo-4,5-epoxymorphinan-6-yl benzoate
;
_space_group_IT_number 4
_symmetry_cell_setting monoclinic
_symmetry_space_group_name_Hall 'P 2yb'
_symmetry_space_group_name_H-M 'P 1 21 1'
_atom_sites_solution_hydrogens geom
_atom_sites_solution_primary direct
_atom_sites_solution_secondary difmap
_audit_creation_method SHELXL97
_cell_angle_alpha 90.00
_cell_angle_beta 102.24(3)
_cell_angle_gamma 90.00
_cell_formula_units_Z 2
_cell_length_a 7.8890(16)
_cell_length_b 8.6620(17)
_cell_length_c 16.629(3)
_cell_measurement_reflns_used 25
_cell_measurement_temperature 293(2)
_cell_measurement_theta_max 12
_cell_measurement_theta_min 9
_cell_volume 1110.5(4)
_computing_cell_refinement 'CAD-4 EXPRESS (Enraf--Nonius, 1994)'
_computing_data_collection 'CAD-4 EXPRESS (Enraf--Nonius, 1994)'
_computing_data_reduction 'XCAD4 (Harms & Wocadlo, 1995)'
_computing_molecular_graphics 'DIAMOND (Brandenburg & Putz, 2005) and ORTEPIII (Burnett & Johnson, 1996)'
_computing_publication_material 'SHELXL97 (Sheldrick, 2008)'
_computing_structure_refinement 'SHELXL97 (Sheldrick, 2008)'
_computing_structure_solution 'SHELXS97 (Sheldrick, 2008)'
_diffrn_ambient_temperature 293(2)
_diffrn_measured_fraction_theta_full 0.998
_diffrn_measured_fraction_theta_max 0.998
_diffrn_measurement_device_type 'Enraf--Nonius CAD-4'
_diffrn_measurement_method '\w/2\q scans'
_diffrn_radiation_monochromator graphite
_diffrn_radiation_source 'fine-focus sealed tube'
_diffrn_radiation_type MoK\a
_diffrn_radiation_wavelength 0.71073
_diffrn_reflns_av_R_equivalents 0.0299
_diffrn_reflns_av_sigmaI/netI 0.0738
_diffrn_reflns_limit_h_max 9
_diffrn_reflns_limit_h_min 0
_diffrn_reflns_limit_k_max 10
_diffrn_reflns_limit_k_min -10
_diffrn_reflns_limit_l_max 19
_diffrn_reflns_limit_l_min -20
_diffrn_reflns_number 4421
_diffrn_reflns_theta_full 25.42
_diffrn_reflns_theta_max 25.42
_diffrn_reflns_theta_min 1.25
_diffrn_standards_decay_% 1
_diffrn_standards_interval_count 200
_diffrn_standards_number 3
_exptl_absorpt_coefficient_mu 0.092
_exptl_absorpt_correction_T_max 0.9909
_exptl_absorpt_correction_T_min 0.9730
_exptl_absorpt_correction_type psi-scan
_exptl_absorpt_process_details '(CAD-4 EXPRESS; Enraf--Nonius, 1994)'
_exptl_crystal_colour colorless
_exptl_crystal_density_diffrn 1.332
_exptl_crystal_density_method 'not measured'
_exptl_crystal_description block
_exptl_crystal_F_000 472
_exptl_crystal_size_max 0.30
_exptl_crystal_size_mid 0.20
_exptl_crystal_size_min 0.10
_refine_diff_density_max 0.230
_refine_diff_density_min -0.233
_refine_ls_abs_structure_details 'Flack (1983), 1886 Friedel pairs'
_refine_ls_abs_structure_Flack 0.04(2)
_refine_ls_extinction_method none
_refine_ls_goodness_of_fit_ref 1.001
_refine_ls_hydrogen_treatment mixed
_refine_ls_matrix_type full
_refine_ls_number_parameters 301
_refine_ls_number_reflns 4083
_refine_ls_number_restraints 1
_refine_ls_restrained_S_all 1.001
_refine_ls_R_factor_all 0.1122
_refine_ls_R_factor_gt 0.0672
_refine_ls_shift/su_max 0.000
_refine_ls_shift/su_mean 0.000
_refine_ls_structure_factor_coef Fsqd
_refine_ls_weighting_details 'calc w=1/[\s^2^(Fo^2^)+(0.0950P)^2^] where P=(Fo^2^+2Fc^2^)/3'
_refine_ls_weighting_scheme calc
_refine_ls_wR_factor_gt 0.1543
_refine_ls_wR_factor_ref 0.1804
_reflns_number_gt 2611
_reflns_number_total 4083
_reflns_threshold_expression I>2\s(I)
_cod_data_source_file zs2258.cif
_cod_data_source_block I
_cod_original_sg_symbol_H-M 'P 21'
_cod_database_code 2238301
_cod_database_fobs_code 2238301

loop_
_symmetry_equiv_pos_as_xyz
'x, y, z'
'-x, y+1/2, -z'

loop_
_atom_site_type_symbol
_atom_site_label
_atom_site_fract_x
_atom_site_fract_y
_atom_site_fract_z
_atom_site_U_iso_or_equiv
_atom_site_adp_type
_atom_site_calc_flag
_atom_site_refinement_flags
_atom_site_occupancy
_atom_site_symmetry_multiplicity
N N 0.2654(5) 0.1880(4) 0.6679(2) 0.0435(9) Uani d . 1 1
O O2 0.3797(4) 0.2516(4) 0.53015(19) 0.0510(9) Uani d . 1 1
H H2A 0.284(7) 0.255(8) 0.544(4) 0.076 Uiso d . 1 1
O O1 0.9546(5) 0.4322(5) 0.5720(2) 0.0767(12) Uani d . 1 1
O O3 0.8160(4) 0.5154(3) 0.7024(2) 0.0534(9) Uani d . 1 1
O O4 1.0794(4) 0.4753(4) 0.8555(2) 0.0543(9) Uani d . 1 1
O O5 0.9070(5) 0.6447(5) 0.8988(3) 0.0809(13) Uani d . 1 1
C C1 0.6515(6) 0.1322(5) 0.5711(3) 0.0460(12) Uani d . 1 1
H H1A 0.6060 0.0460 0.5358 0.055 Uiso calc R 1 1
H H1B 0.7364 0.0922 0.6173 0.055 Uiso calc R 1 1
C C2 0.7392(7) 0.2459(6) 0.5232(3) 0.0565(13) Uani d . 1 1
H H2B 0.8310 0.1930 0.5036 0.068 Uiso calc R 1 1
H H2C 0.6550 0.2812 0.4754 0.068 Uiso calc R 1 1
C C3 0.8144(7) 0.3834(6) 0.5732(3) 0.0531(13) Uani d . 1 1
C C4 0.7009(6) 0.4580(6) 0.6267(3) 0.0513(12) Uani d . 1 1
H H4A 0.6374 0.5451 0.5969 0.062 Uiso calc R 1 1
C C5 0.5727(6) 0.3498(5) 0.6553(3) 0.0432(11) Uani d . 1 1
C C6 0.5069(5) 0.2075(5) 0.6020(3) 0.0376(10) Uani d . 1 1
C C7 0.4182(6) 0.1033(5) 0.6559(3) 0.0419(11) Uani d . 1 1
H H7A 0.3753 0.0126 0.6226 0.050 Uiso calc R 1 1
C C8 0.5416(6) 0.0425(5) 0.7345(3) 0.0444(11) Uani d . 1 1
H H8A 0.4735 0.0151 0.7746 0.053 Uiso calc R 1 1
H H8B 0.5975 -0.0507 0.7208 0.053 Uiso calc R 1 1
C C9 0.6798(6) 0.1565(5) 0.7733(3) 0.0405(10) Uani d . 1 1
C C10 0.6907(5) 0.2929(5) 0.7329(3) 0.0390(10) Uani d . 1 1
C C11 0.8196(6) 0.3975(5) 0.7578(3) 0.0437(11) Uani d . 1 1
C C12 0.9405(6) 0.3749(6) 0.8295(3) 0.0485(12) Uani d . 1 1
C C13 0.9307(6) 0.2405(6) 0.8727(3) 0.0554(13) Uani d . 1 1
H H13A 1.0107 0.2228 0.9215 0.067 Uiso calc R 1 1
C C14 0.8052(6) 0.1324(6) 0.8448(3) 0.0506(12) Uani d . 1 1
H H14A 0.8038 0.0413 0.8743 0.061 Uiso calc R 1 1
C C15 0.4194(6) 0.4364(5) 0.6763(3) 0.0497(12) Uani d . 1 1
H H15A 0.4620 0.5205 0.7137 0.060 Uiso calc R 1 1
H H15B 0.3495 0.4804 0.6265 0.060 Uiso calc R 1 1
C C16 0.3093(6) 0.3310(5) 0.7155(3) 0.0495(12) Uani d . 1 1
H H16A 0.3710 0.3053 0.7707 0.059 Uiso calc R 1 1
H H16B 0.2032 0.3841 0.7197 0.059 Uiso calc R 1 1
C C17 0.1400(6) 0.0976(5) 0.7005(3) 0.0492(12) Uani d . 1 1
H H17A 0.0418 0.1631 0.7035 0.059 Uiso calc R 1 1
H H17B 0.1929 0.0660 0.7561 0.059 Uiso calc R 1 1
C C18 0.0748(6) -0.0432(5) 0.6513(3) 0.0465(11) Uani d . 1 1
H H18A 0.0414 -0.0291 0.5915 0.056 Uiso calc R 1 1
C C19 -0.0330(7) -0.1532(6) 0.6878(4) 0.0650(15) Uani d . 1 1
H H19A -0.0513 -0.1308 0.7425 0.078 Uiso calc R 1 1
H H19B -0.1307 -0.2015 0.6512 0.078 Uiso calc R 1 1
C C20 0.1424(7) -0.1989(6) 0.6801(4) 0.0617(14) Uani d . 1 1
H H20A 0.1524 -0.2752 0.6386 0.074 Uiso calc R 1 1
H H20B 0.2318 -0.2044 0.7300 0.074 Uiso calc R 1 1
C C21 1.0464(7) 0.6142(6) 0.8869(3) 0.0485(12) Uani d . 1 1
C C22 1.2002(6) 0.7137(6) 0.9061(3) 0.0442(11) Uani d . 1 1
C C23 1.3556(6) 0.6722(6) 0.8883(3) 0.0517(12) Uani d . 1 1
H H23A 1.3666 0.5779 0.8632 0.062 Uiso calc R 1 1
C C24 1.4963(7) 0.7707(7) 0.9079(3) 0.0631(15) Uani d . 1 1
H H24A 1.6025 0.7417 0.8968 0.076 Uiso calc R 1 1
C C25 1.4796(8) 0.9124(8) 0.9439(4) 0.0750(17) Uani d . 1 1
H H25A 1.5730 0.9803 0.9555 0.090 Uiso calc R 1 1
C C26 1.3254(8) 0.9509(8) 0.9622(4) 0.0793(18) Uani d . 1 1
H H26A 1.3145 1.0444 0.9881 0.095 Uiso calc R 1 1
C C27 1.1857(7) 0.8539(6) 0.9430(3) 0.0604(14) Uani d . 1 1
H H27B 1.0802 0.8829 0.9549 0.073 Uiso calc R 1 1

loop_
_atom_site_aniso_label
_atom_site_aniso_U_11
_atom_site_aniso_U_22
_atom_site_aniso_U_33
_atom_site_aniso_U_12
_atom_site_aniso_U_13
_atom_site_aniso_U_23
N 0.043(2) 0.037(2) 0.050(2) -0.0027(17) 0.0110(18) -0.0051(18)
O2 0.0522(19) 0.054(2) 0.0395(17) -0.0002(18) -0.0069(16) 0.0060(15)
O1 0.066(2) 0.093(3) 0.073(3) -0.024(2) 0.020(2) 0.003(2)
O3 0.061(2) 0.0400(18) 0.0533(19) -0.0179(16) -0.0021(16) 0.0009(16)
O4 0.0430(19) 0.063(2) 0.055(2) -0.0057(17) 0.0040(16) -0.0182(17)
O5 0.057(2) 0.081(3) 0.111(3) -0.012(2) 0.033(2) -0.040(3)
C1 0.055(3) 0.044(3) 0.037(2) -0.007(2) 0.007(2) -0.002(2)
C2 0.066(3) 0.064(3) 0.044(3) -0.006(3) 0.020(2) 0.003(3)
C3 0.055(3) 0.058(3) 0.044(3) -0.004(3) 0.008(2) 0.021(2)
C4 0.054(3) 0.045(3) 0.049(3) -0.012(2) -0.002(2) 0.010(2)
C5 0.047(3) 0.033(2) 0.046(3) -0.003(2) 0.003(2) 0.003(2)
C6 0.038(2) 0.036(2) 0.037(2) 0.0006(19) 0.0028(19) 0.0057(19)
C7 0.045(3) 0.039(2) 0.041(2) 0.002(2) 0.008(2) -0.001(2)
C8 0.050(3) 0.037(2) 0.047(3) -0.004(2) 0.011(2) 0.004(2)
C9 0.043(3) 0.043(3) 0.034(2) -0.002(2) 0.007(2) 0.002(2)
C10 0.042(2) 0.036(2) 0.038(2) -0.002(2) 0.005(2) -0.006(2)
C11 0.052(3) 0.038(3) 0.041(3) -0.003(2) 0.010(2) -0.007(2)
C12 0.037(3) 0.059(3) 0.044(3) -0.004(2) -0.002(2) -0.012(2)
C13 0.052(3) 0.071(4) 0.038(3) 0.002(3) -0.001(2) 0.005(3)
C14 0.050(3) 0.057(3) 0.042(3) -0.004(3) 0.004(2) 0.012(2)
C15 0.055(3) 0.033(2) 0.057(3) -0.003(2) 0.002(2) -0.007(2)
C16 0.051(3) 0.042(3) 0.055(3) 0.002(2) 0.009(2) -0.011(2)
C17 0.046(3) 0.048(3) 0.057(3) -0.001(2) 0.017(2) -0.005(2)
C18 0.053(3) 0.041(3) 0.045(3) -0.005(2) 0.010(2) 0.002(2)
C19 0.066(4) 0.057(3) 0.074(4) -0.011(3) 0.018(3) 0.001(3)
C20 0.077(4) 0.045(3) 0.065(3) 0.001(3) 0.019(3) 0.005(2)
C21 0.044(3) 0.059(3) 0.043(3) -0.001(2) 0.011(2) -0.008(2)
C22 0.037(2) 0.061(3) 0.034(2) -0.005(2) 0.0051(19) -0.001(2)
C23 0.048(3) 0.061(3) 0.043(3) 0.001(3) 0.003(2) 0.003(2)
C24 0.046(3) 0.090(4) 0.054(3) -0.001(3) 0.011(2) 0.006(3)
C25 0.068(4) 0.085(5) 0.068(4) -0.026(3) 0.006(3) -0.003(3)
C26 0.087(4) 0.072(4) 0.079(4) -0.023(4) 0.019(4) -0.029(3)
C27 0.059(3) 0.059(3) 0.064(3) -0.007(3) 0.015(3) -0.014(3)

loop_
_atom_type_symbol
_atom_type_description
_atom_type_scat_dispersion_real
_atom_type_scat_dispersion_imag
_atom_type_scat_source
C C 0.0033 0.0016 'International Tables Vol C Tables 4.2.6.8 and 6.1.1.4'
H H 0.0000 0.0000 'International Tables Vol C Tables 4.2.6.8 and 6.1.1.4'
N N 0.0061 0.0033 'International Tables Vol C Tables 4.2.6.8 and 6.1.1.4'
O O 0.0106 0.0060 'International Tables Vol C Tables 4.2.6.8 and 6.1.1.4'

loop_
_geom_angle_atom_site_label_1
_geom_angle_atom_site_label_2
_geom_angle_atom_site_label_3
_geom_angle
C17 N C7 115.3(4)
C17 N C16 110.7(3)
C7 N C16 112.9(3)
C6 O2 H2A 107(4)
C11 O3 C4 104.1(3)
C21 O4 C12 118.0(4)
C6 C1 C2 111.2(4)
C6 C1 H1A 109.4
C2 C1 H1A 109.4
C6 C1 H1B 109.4
C2 C1 H1B 109.4
H1A C1 H1B 108.0
C3 C2 C1 113.2(4)
C3 C2 H2B 108.9
C1 C2 H2B 108.9
C3 C2 H2C 108.9
C1 C2 H2C 108.9
H2B C2 H2C 107.8
O1 C3 C2 122.3(5)
O1 C3 C4 121.3(5)
C2 C3 C4 116.4(4)
O3 C4 C5 105.7(4)
O3 C4 C3 107.9(4)
C5 C4 C3 115.4(4)
O3 C4 H4A 109.2
C5 C4 H4A 109.2
C3 C4 H4A 109.2
C10 C5 C15 109.9(4)
C10 C5 C4 97.9(3)
C15 C5 C4 112.2(4)
C10 C5 C6 107.6(3)
C15 C5 C6 109.8(4)
C4 C5 C6 118.5(4)
O2 C6 C1 106.2(3)
O2 C6 C7 108.4(3)
C1 C6 C7 114.7(3)
O2 C6 C5 110.8(3)
C1 C6 C5 110.9(4)
C7 C6 C5 105.9(3)
N C7 C6 106.0(3)
N C7 C8 116.5(4)
C6 C7 C8 114.1(3)
N C7 H7A 106.6
C6 C7 H7A 106.6
C8 C7 H7A 106.6
C9 C8 C7 114.0(4)
C9 C8 H8A 108.8
C7 C8 H8A 108.8
C9 C8 H8B 108.8
C7 C8 H8B 108.8
H8A C8 H8B 107.7
C10 C9 C14 116.2(4)
C10 C9 C8 118.0(4)
C14 C9 C8 125.8(4)
C11 C10 C9 123.0(4)
C11 C10 C5 109.3(4)
C9 C10 C5 127.6(4)
C10 C11 O3 112.5(4)
C10 C11 C12 120.5(4)
O3 C11 C12 126.9(4)
C11 C12 C13 117.8(4)
C11 C12 O4 122.4(4)
C13 C12 O4 119.5(4)
C14 C13 C12 121.2(4)
C14 C13 H13A 119.4
C12 C13 H13A 119.4
C13 C14 C9 121.2(5)
C13 C14 H14A 119.4
C9 C14 H14A 119.4
C16 C15 C5 111.1(4)
C16 C15 H15A 109.4
C5 C15 H15A 109.4
C16 C15 H15B 109.4
C5 C15 H15B 109.4
H15A C15 H15B 108.0
N C16 C15 111.7(4)
N C16 H16A 109.3
C15 C16 H16A 109.3
N C16 H16B 109.3
C15 C16 H16B 109.3
H16A C16 H16B 107.9
N C17 C18 114.7(4)
N C17 H17A 108.6
C18 C17 H17A 108.6
N C17 H17B 108.6
C18 C17 H17B 108.6
H17A C17 H17B 107.6
C19 C18 C20 59.1(3)
C19 C18 C17 117.3(4)
C20 C18 C17 120.2(4)
C19 C18 H18A 116.1
C20 C18 H18A 116.1
C17 C18 H18A 116.1
C20 C19 C18 60.5(3)
C20 C19 H19A 117.7
C18 C19 H19A 117.7
C20 C19 H19B 117.7
C18 C19 H19B 117.7
H19A C19 H19B 114.8
C19 C20 C18 60.4(3)
C19 C20 H20A 117.7
C18 C20 H20A 117.7
C19 C20 H20B 117.7
C18 C20 H20B 117.7
H20A C20 H20B 114.9
O5 C21 O4 121.4(5)
O5 C21 C22 125.8(5)
O4 C21 C22 112.7(4)
C23 C22 C27 119.4(5)
C23 C22 C21 122.4(5)
C27 C22 C21 118.2(4)
C22 C23 C24 119.9(5)
C22 C23 H23A 120.1
C24 C23 H23A 120.1
C23 C24 C25 120.2(5)
C23 C24 H24A 119.9
C25 C24 H24A 119.9
C26 C25 C24 119.1(6)
C26 C25 H25A 120.4
C24 C25 H25A 120.4
C25 C26 C27 120.8(6)
C25 C26 H26A 119.6
C27 C26 H26A 119.6
C26 C27 C22 120.4(5)
C26 C27 H27B 119.8
C22 C27 H27B 119.8

loop_
_geom_bond_atom_site_label_1
_geom_bond_atom_site_label_2
_geom_bond_distance
N C17 1.453(6)
N C7 1.460(6)
N C16 1.471(5)
O2 C6 1.440(5)
O2 H2A 0.84(5)
O1 C3 1.188(6)
O3 C11 1.372(5)
O3 C4 1.473(6)
O4 C21 1.358(6)
O4 C12 1.394(5)
O5 C21 1.187(6)
C1 C6 1.496(6)
C1 C2 1.522(6)
C1 H1A 0.9700
C1 H1B 0.9700
C2 C3 1.501(7)
C2 H2B 0.9700
C2 H2C 0.9700
C3 C4 1.534(7)
C4 C5 1.527(6)
C4 H4A 0.9800
C5 C10 1.505(6)
C5 C15 1.526(6)
C5 C6 1.542(6)
C6 C7 1.541(6)
C7 C8 1.547(6)
C7 H7A 0.9800
C8 C9 1.510(6)
C8 H8A 0.9700
C8 H8B 0.9700
C9 C10 1.371(6)
C9 C14 1.393(6)
C10 C11 1.359(6)
C11 C12 1.374(6)
C12 C13 1.378(7)
C13 C14 1.370(7)
C13 H13A 0.9300
C14 H14A 0.9300
C15 C16 1.501(7)
C15 H15A 0.9700
C15 H15B 0.9700
C16 H16A 0.9700
C16 H16B 0.9700
C17 C18 1.498(7)
C17 H17A 0.9700
C17 H17B 0.9700
C18 C19 1.490(7)
C18 C20 1.491(7)
C18 H18A 0.9800
C19 C20 1.471(7)
C19 H19A 0.9700
C19 H19B 0.9700
C20 H20A 0.9700
C20 H20B 0.9700
C21 C22 1.467(6)
C22 C23 1.369(6)
C22 C27 1.376(7)
C23 C24 1.383(7)
C23 H23A 0.9300
C24 C25 1.384(9)
C24 H24A 0.9300
C25 C26 1.357(8)
C25 H25A 0.9300
C26 C27 1.369(8)
C26 H26A 0.9300
C27 H27B 0.9300

loop_
_geom_hbond_atom_site_label_D
_geom_hbond_atom_site_label_H
_geom_hbond_atom_site_label_A
_geom_hbond_site_symmetry_A
_geom_hbond_distance_DH
_geom_hbond_distance_HA
_geom_hbond_distance_DA
_geom_hbond_angle_DHA
_geom_hbond_publ_flag
O2 H2A N . 0.84(6) 2.18(7) 2.691(5) 120(5) no
C24 H24A O5 1_655 0.93 2.54 3.453(7) 168 yes

loop_
_geom_torsion_atom_site_label_1
_geom_torsion_atom_site_label_2
_geom_torsion_atom_site_label_3
_geom_torsion_atom_site_label_4
_geom_torsion
C6 C1 C2 C3 59.3(6)
C1 C2 C3 O1 135.8(5)
C1 C2 C3 C4 -44.0(6)
C11 O3 C4 C5 29.6(5)
C11 O3 C4 C3 -94.4(4)
O1 C3 C4 O3 -34.1(6)
C2 C3 C4 O3 145.7(4)
O1 C3 C4 C5 -152.0(5)
C2 C3 C4 C5 27.8(6)
O3 C4 C5 C10 -31.1(4)
C3 C4 C5 C10 88.0(4)
O3 C4 C5 C15 84.3(4)
C3 C4 C5 C15 -156.6(4)
O3 C4 C5 C6 -146.1(4)
C3 C4 C5 C6 -27.0(6)
C2 C1 C6 O2 64.0(5)
C2 C1 C6 C7 -176.4(4)
C2 C1 C6 C5 -56.5(5)
C10 C5 C6 O2 174.4(3)
C15 C5 C6 O2 54.8(5)
C4 C5 C6 O2 -75.9(5)
C10 C5 C6 C1 -68.0(4)
C15 C5 C6 C1 172.4(4)
C4 C5 C6 C1 41.7(5)
C10 C5 C6 C7 57.1(4)
C15 C5 C6 C7 -62.5(4)
C4 C5 C6 C7 166.7(4)
C17 N C7 C6 166.1(4)
C16 N C7 C6 -65.2(4)
C17 N C7 C8 -65.8(5)
C16 N C7 C8 62.9(5)
O2 C6 C7 N -52.4(4)
C1 C6 C7 N -170.8(4)
C5 C6 C7 N 66.5(4)
O2 C6 C7 C8 178.1(4)
C1 C6 C7 C8 59.7(5)
C5 C6 C7 C8 -62.9(4)
N C7 C8 C9 -88.2(5)
C6 C7 C8 C9 35.8(5)
C7 C8 C9 C10 -5.0(6)
C7 C8 C9 C14 178.9(4)
C14 C9 C10 C11 2.9(7)
C8 C9 C10 C11 -173.6(4)
C14 C9 C10 C5 -179.3(4)
C8 C9 C10 C5 4.2(7)
C15 C5 C10 C11 -94.4(4)
C4 C5 C10 C11 22.8(5)
C6 C5 C10 C11 146.1(4)
C15 C5 C10 C9 87.6(5)
C4 C5 C10 C9 -155.2(5)
C6 C5 C10 C9 -31.9(6)
C9 C10 C11 O3 172.3(4)
C5 C10 C11 O3 -5.9(5)
C9 C10 C11 C12 -4.6(7)
C5 C10 C11 C12 177.3(4)
C4 O3 C11 C10 -15.1(5)
C4 O3 C11 C12 161.6(5)
C10 C11 C12 C13 2.8(7)
O3 C11 C12 C13 -173.6(4)
C10 C11 C12 O4 177.0(4)
O3 C11 C12 O4 0.6(7)
C21 O4 C12 C11 74.5(6)
C21 O4 C12 C13 -111.5(5)
C11 C12 C13 C14 0.3(7)
O4 C12 C13 C14 -174.0(4)
C12 C13 C14 C9 -2.0(8)
C10 C9 C14 C13 0.4(7)
C8 C9 C14 C13 176.6(5)
C10 C5 C15 C16 -64.0(5)
C4 C5 C15 C16 -171.9(4)
C6 C5 C15 C16 54.2(5)
C17 N C16 C15 -172.2(4)
C7 N C16 C15 56.8(5)
C5 C15 C16 N -49.4(5)
C7 N C17 C18 -55.6(5)
C16 N C17 C18 174.6(4)
N C17 C18 C19 171.0(4)
N C17 C18 C20 102.6(5)
C17 C18 C19 C20 -110.6(5)
C17 C18 C20 C19 105.6(5)
C12 O4 C21 O5 6.6(7)
C12 O4 C21 C22 -175.6(4)
O5 C21 C22 C23 -178.1(5)
O4 C21 C22 C23 4.3(6)
O5 C21 C22 C27 1.6(8)
O4 C21 C22 C27 -176.1(4)
C27 C22 C23 C24 0.3(7)
C21 C22 C23 C24 180.0(4)
C22 C23 C24 C25 -1.2(7)
C23 C24 C25 C26 2.1(8)
C24 C25 C26 C27 -2.1(10)
C25 C26 C27 C22 1.3(9)
C23 C22 C27 C26 -0.3(8)
C21 C22 C27 C26 180.0(5)
